data_7131072
loop_
_publ_author_name
'Wei, Jianwei'
'Zhao, Liang'
'Zhang, Yu'
'Zhou, Peng'
'Liu, Guangzhou'
'Duan, Chunying'

_publ_section_title
;
 Light-switched selective catalysis with NADH mimic functionalized
 metal-organic capsules.
;
_journal_issue 1
_journal_name_full 'Chemical communications (Cambridge, England)'
_journal_page_first 71
_journal_page_last 74
_journal_paper_doi 10.1039/d2cc04530c
_journal_volume 59
_journal_year 2022
_chemical_absolute_configuration ad
_chemical_formula_sum 'C135 H111 F21 N32 O29 S11 Zn4'
_chemical_formula_weight 3658.69
_space_group_crystal_system orthorhombic
_space_group_IT_number 18
_space_group_name_Hall 'P 2 2ab'
_space_group_name_H-M_alt 'P 21 21 2'
_atom_sites_solution_hydrogens geom
_audit_creation_method SHELXL-2018/3
_audit_update_record
;
2021-01-19 deposited with the CCDC.	2022-10-10 downloaded from the CCDC.
;
_cell_angle_alpha 90
_cell_angle_beta 90
_cell_angle_gamma 90
_cell_formula_units_Z 2
_cell_length_a 19.2588(12)
_cell_length_b 21.0194(13)
_cell_length_c 23.1335(14)
_cell_measurement_reflns_used 9981
_cell_measurement_temperature 170(2)
_cell_measurement_theta_max 26.20
_cell_measurement_theta_min 2.29
_cell_volume 9364.6(10)
_computing_cell_refinement 'Bruker SAINT'
_computing_data_collection 'Bruker APEX2'
_computing_data_reduction 'Bruker SAINT'
_computing_molecular_graphics 'Bruker SHELXTL'
_computing_publication_material 'Bruker SHELXTL'
_computing_structure_refinement 'SHELXL-2018/3 (Sheldrick, 2018)'
_computing_structure_solution 'SHELXS-97 (Sheldrick 2008)'
_diffrn_ambient_temperature 170(2)
_diffrn_measured_fraction_theta_full 0.998
_diffrn_measured_fraction_theta_max 0.998
_diffrn_measurement_device_type 'Bruker APEX-II CCD'
_diffrn_measurement_method '\f and \w scans'
_diffrn_radiation_type MoK\a
_diffrn_radiation_wavelength 0.71073
_diffrn_reflns_av_R_equivalents 0.0417
_diffrn_reflns_av_unetI/netI 0.0518
_diffrn_reflns_Laue_measured_fraction_full 0.998
_diffrn_reflns_Laue_measured_fraction_max 0.998
_diffrn_reflns_limit_h_max 22
_diffrn_reflns_limit_h_min -22
_diffrn_reflns_limit_k_max 24
_diffrn_reflns_limit_k_min -24
_diffrn_reflns_limit_l_max 20
_diffrn_reflns_limit_l_min -27
_diffrn_reflns_number 59858
_diffrn_reflns_point_group_measured_fraction_full 0.998
_diffrn_reflns_point_group_measured_fraction_max 0.998
_diffrn_reflns_theta_full 25.000
_diffrn_reflns_theta_max 25.000
_diffrn_reflns_theta_min 2.271
_exptl_absorpt_coefficient_mu 0.717
_exptl_absorpt_correction_type none
_exptl_crystal_colour YELLOW
_exptl_crystal_density_diffrn 1.298
_exptl_crystal_description BLOCK
_exptl_crystal_F_000 3724
_exptl_crystal_size_max 0.300
_exptl_crystal_size_mid 0.250
_exptl_crystal_size_min 0.210
_refine_diff_density_max 0.466
_refine_diff_density_min -0.564
_refine_diff_density_rms 0.066
_refine_ls_abs_structure_details
;
 Refined as an inversion twin.
;
_refine_ls_abs_structure_Flack 0.034(13)
_refine_ls_extinction_method none
_refine_ls_goodness_of_fit_ref 1.023
_refine_ls_hydrogen_treatment constr
_refine_ls_matrix_type full
_refine_ls_number_parameters 1212
_refine_ls_number_reflns 16456
_refine_ls_number_restraints 544
_refine_ls_restrained_S_all 1.058
_refine_ls_R_factor_all 0.0634
_refine_ls_R_factor_gt 0.0484
_refine_ls_shift/su_max 0.001
_refine_ls_shift/su_mean 0.000
_refine_ls_structure_factor_coef Fsqd
_refine_ls_weighting_details 'w=1/[\s^2^(Fo^2^)+(0.1000P)^2^] where P=(Fo^2^+2Fc^2^)/3'
_refine_ls_weighting_scheme calc
_refine_ls_wR_factor_gt 0.1357
_refine_ls_wR_factor_ref 0.1438
_reflns_Friedel_coverage 0.837
_reflns_Friedel_fraction_full 0.997
_reflns_Friedel_fraction_max 0.997
_reflns_number_gt 13483
_reflns_number_total 16456
_reflns_threshold_expression 'I > 2\s(I)'
_cod_data_source_file d2cc04530c2.cif
_cod_data_source_block 1_sq
_cod_depositor_comments 'Adding full bibliography for 7131072--7131073.cif.'
_cod_database_code 7131072
_shelx_shelxl_version_number 2018/3
_shelx_space_group_comment
;
The symmetry employed for this shelxl refinement is uniquely defined
by the following loop, which should always be used as a source of
symmetry information in preference to the above space-group names.
They are only intended as comments.
;
_shelx_estimated_absorpt_t_min 0.814
_shelx_estimated_absorpt_t_max 0.864

loop_
_space_group_symop_operation_xyz
'x, y, z'
'-x, -y, z'
'-x+1/2, y+1/2, -z'
'x+1/2, -y+1/2, -z'

loop_
_atom_site_label
_atom_site_type_symbol
_atom_site_fract_x
_atom_site_fract_y
_atom_site_fract_z
_atom_site_U_iso_or_equiv
_atom_site_adp_type
_atom_site_occupancy
_atom_site_site_symmetry_order
_atom_site_calc_flag
_atom_site_refinement_flags_posn
_atom_site_refinement_flags_adp
_atom_site_refinement_flags_occupancy
_atom_site_disorder_assembly
_atom_site_disorder_group
Zn1 Zn -0.29732(3) 0.43754(3) 0.73083(3) 0.04430(17) Uani 1 1 d . . . . .
Zn2 Zn -0.06621(3) 0.81237(3) 0.77390(2) 0.04038(16) Uani 1 1 d . . . . .
S1 S -0.32134(16) 0.68654(16) 1.01535(12) 0.1136(9) Uani 1 1 d . . . . .
S2 S -0.1839(3) 0.14700(17) 0.48813(17) 0.1477(14) Uani 1 1 d . U . . .
O1 O -0.2385(2) 0.50880(18) 0.77743(15) 0.0489(9) Uani 1 1 d . . . . .
O2 O -0.1206(2) 0.72518(19) 0.79916(15) 0.0481(9) Uani 1 1 d . . . . .
O3 O -0.2107(2) 0.3798(2) 0.70351(15) 0.0550(11) Uani 1 1 d . . . . .
O4 O -0.01181(19) 0.23543(17) 0.72483(15) 0.0457(8) Uani 1 1 d . . . . .
N1 N -0.3564(3) 0.3497(2) 0.7329(2) 0.0491(11) Uani 1 1 d . . . . .
N2 N -0.3127(3) 0.4190(2) 0.81785(19) 0.0488(12) Uani 1 1 d . . . . .
N3 N -0.2895(3) 0.4636(2) 0.85543(19) 0.0520(12) Uani 1 1 d . . . . .
H3 H -0.298536 0.462222 0.892708 0.062 Uiso 1 1 calc R U . . .
N4 N -0.0775(3) 0.7482(2) 0.8871(2) 0.0518(12) Uani 1 1 d . . . . .
H4A H -0.073697 0.740517 0.924361 0.062 Uiso 0.5 1 calc R U P . .
N5 N -0.0428(2) 0.7965(2) 0.86038(19) 0.0430(11) Uani 1 1 d . . . . .
N6 N 0.0105(3) 0.8847(2) 0.7971(2) 0.0463(11) Uani 1 1 d . . . . .
N7 N -0.2033(4) 0.6070(3) 0.9588(2) 0.0755(19) Uani 1 1 d . . . . .
N8 N -0.3736(3) 0.5104(2) 0.7104(2) 0.0478(11) Uani 1 1 d . . . . .
N9 N -0.2827(3) 0.4560(2) 0.64349(19) 0.0485(12) Uani 1 1 d . . . . .
N10 N -0.2351(3) 0.4210(3) 0.6153(2) 0.0588(14) Uani 1 1 d . . . . .
H10 H -0.226581 0.424969 0.578088 0.071 Uiso 1 1 calc R U . . .
N11 N 0.0511(3) 0.2042(2) 0.6487(2) 0.0540(13) Uani 1 1 d . . . . .
H11 H 0.058151 0.201135 0.611217 0.065 Uiso 1 1 calc R U . . .
N12 N 0.0966(2) 0.1818(2) 0.68764(18) 0.0460(11) Uani 1 1 d . . . . .
N13 N 0.1641(2) 0.1388(2) 0.7754(2) 0.0448(10) Uani 1 1 d . . . . .
N14 N -0.1085(4) 0.2790(3) 0.5420(2) 0.081(2) Uani 1 1 d . . . . .
C1 C -0.3743(4) 0.3138(3) 0.6879(3) 0.0622(17) Uani 1 1 d . . . . .
H1 H -0.362567 0.327978 0.650137 0.075 Uiso 1 1 calc R U . . .
C2 C -0.4086(4) 0.2576(4) 0.6937(4) 0.077(2) Uani 1 1 d . . . . .
H2 H -0.420901 0.233137 0.660699 0.092 Uiso 1 1 calc R U . . .
C3 C -0.4249(5) 0.2371(4) 0.7480(5) 0.093(3) Uani 1 1 d . . . . .
H3A H -0.450160 0.198751 0.753284 0.112 Uiso 1 1 calc R U . . .
C4 C -0.4039(5) 0.2734(3) 0.7965(4) 0.074(2) Uani 1 1 d . . . . .
H4 H -0.413022 0.259313 0.834727 0.089 Uiso 1 1 calc R U . . .
C5 C -0.3707(4) 0.3284(3) 0.7866(3) 0.0544(15) Uani 1 1 d . . . . .
C6 C -0.3461(4) 0.3705(3) 0.8333(3) 0.0569(16) Uani 1 1 d . . . . .
H6 H -0.355051 0.361447 0.872825 0.068 Uiso 1 1 calc R U . . .
C7 C -0.2511(3) 0.5108(3) 0.8306(2) 0.0505(14) Uani 1 1 d . . . . .
C8 C -0.2266(4) 0.5632(3) 0.8668(2) 0.0589(16) Uani 1 1 d . . . . .
C9 C -0.2024(4) 0.6220(3) 0.8340(2) 0.0543(15) Uani 1 1 d . . . . .
H9 H -0.170387 0.607197 0.802739 0.065 Uiso 1 1 calc R U . . .
C10 C -0.1595(4) 0.6623(3) 0.8760(2) 0.0547(15) Uani 1 1 d . . . . .
C11 C -0.1187(3) 0.7127(3) 0.8512(2) 0.0458(13) Uani 1 1 d . . . . .
C12 C 0.0009(3) 0.8307(3) 0.8863(2) 0.0500(14) Uani 1 1 d . . . . .
H12 H 0.012449 0.824450 0.925781 0.060 Uiso 1 1 calc R U . . .
C13 C 0.0327(3) 0.8808(3) 0.8513(2) 0.0464(13) Uani 1 1 d . . . . .
C14 C 0.0828(3) 0.9204(3) 0.8746(3) 0.0612(17) Uani 1 1 d . . . . .
H14 H 0.095786 0.917181 0.914115 0.073 Uiso 1 1 calc R U . . .
C15 C 0.1133(4) 0.9646(4) 0.8390(3) 0.071(2) Uani 1 1 d . . . . .
H15 H 0.148831 0.991798 0.853200 0.086 Uiso 1 1 calc R U . . .
C16 C 0.0920(4) 0.9687(4) 0.7832(4) 0.080(2) Uani 1 1 d . . . . .
H16 H 0.111864 0.999154 0.757772 0.096 Uiso 1 1 calc R U . . .
C17 C 0.0402(4) 0.9274(3) 0.7641(3) 0.0682(19) Uani 1 1 d . . . . .
H17 H 0.025637 0.930413 0.724906 0.082 Uiso 1 1 calc R U . . .
C18 C -0.2603(4) 0.6582(3) 0.8053(3) 0.0642(18) Uani 1 1 d . . . . .
C19 C -0.2630(4) 0.6681(4) 0.7459(3) 0.077(2) Uani 1 1 d . . . . .
H19 H -0.226282 0.650317 0.723684 0.093 Uiso 1 1 calc R U . . .
C20 C -0.3126(5) 0.7005(5) 0.7165(5) 0.106(3) Uani 1 1 d . . . . .
H20 H -0.311243 0.706228 0.675747 0.127 Uiso 1 1 calc R U . . .
C21 C -0.3661(7) 0.7248(6) 0.7511(6) 0.123(4) Uani 1 1 d . . . . .
H21 H -0.403108 0.747144 0.733064 0.148 Uiso 1 1 calc R U . . .
C22 C -0.3672(6) 0.7174(6) 0.8107(6) 0.117(4) Uani 1 1 d . . . . .
H22 H -0.402973 0.736819 0.832788 0.140 Uiso 1 1 calc R U . . .
C23 C -0.3167(5) 0.6821(5) 0.8380(4) 0.088(2) Uani 1 1 d . . . . .
H23 H -0.319627 0.673928 0.878269 0.105 Uiso 1 1 calc R U . . .
C24 C -0.2289(4) 0.5600(4) 0.9243(2) 0.0664(19) Uani 1 1 d . . . . .
H24 H -0.249108 0.523534 0.941813 0.080 Uiso 1 1 calc R U . . .
C25 C -0.1670(4) 0.6563(3) 0.9338(3) 0.0658(18) Uani 1 1 d . . . . .
H25 H -0.146379 0.687319 0.958206 0.079 Uiso 1 1 calc R U . . .
C26 C -0.2064(5) 0.6028(4) 1.0228(3) 0.084(3) Uani 1 1 d . . . . .
H26A H -0.158784 0.604883 1.038806 0.100 Uiso 1 1 calc R U . . .
H26B H -0.226809 0.561340 1.034096 0.100 Uiso 1 1 calc R U . . .
C27 C -0.2491(5) 0.6554(4) 1.0478(3) 0.080(2) Uani 1 1 d . . . . .
C28 C -0.2377(5) 0.6835(5) 1.1041(4) 0.106(3) Uani 1 1 d . U . . .
H28 H -0.202726 0.672714 1.131347 0.127 Uiso 1 1 calc R U . . .
C29 C -0.2918(8) 0.7320(5) 1.1102(4) 0.121(4) Uani 1 1 d . U . . .
H29 H -0.292761 0.759439 1.142838 0.145 Uiso 1 1 calc R U . . .
C30 C -0.3400(7) 0.7368(6) 1.0685(4) 0.113(4) Uani 1 1 d . . . . .
H30 H -0.378844 0.764597 1.069256 0.136 Uiso 1 1 calc R U . . .
C31 C -0.4181(3) 0.5390(3) 0.7451(3) 0.0582(16) Uani 1 1 d . . . . .
H31 H -0.419973 0.525775 0.784356 0.070 Uiso 1 1 calc R U . . .
C32 C -0.4621(4) 0.5869(3) 0.7276(4) 0.0691(18) Uani 1 1 d . . . . .
H32 H -0.492967 0.606477 0.754244 0.083 Uiso 1 1 calc R U . . .
C33 C -0.4604(4) 0.6061(4) 0.6702(4) 0.089(3) Uani 1 1 d . . . . .
H33 H -0.490841 0.638170 0.656367 0.107 Uiso 1 1 calc R U . . .
C34 C -0.4135(5) 0.5774(5) 0.6341(3) 0.096(3) Uani 1 1 d . . . . .
H34 H -0.410115 0.590599 0.594932 0.116 Uiso 1 1 calc R U . . .
C35 C -0.3707(4) 0.5291(3) 0.6547(3) 0.0568(16) Uani 1 1 d . . . . .
C36 C -0.3205(4) 0.4963(4) 0.6188(3) 0.0639(18) Uani 1 1 d . . . . .
H36 H -0.316356 0.504908 0.578609 0.077 Uiso 1 1 calc R U . . .
C37 C -0.2011(3) 0.3785(3) 0.6504(2) 0.0540(15) Uani 1 1 d . . . . .
C38 C -0.1558(4) 0.3320(3) 0.6237(2) 0.0621(19) Uani 1 1 d . . . . .
C39 C -0.1274(4) 0.2803(4) 0.6636(3) 0.0668(19) Uani 1 1 d . . . . .
H39 H -0.112688 0.301804 0.700180 0.080 Uiso 1 1 calc R U . . .
C40 C -0.0619(4) 0.2555(3) 0.6348(2) 0.0571(16) Uani 1 1 d . . . . .
C41 C -0.0076(3) 0.2324(3) 0.6714(2) 0.0433(13) Uani 1 1 d . . . . .
C42 C 0.1540(3) 0.1570(3) 0.6747(3) 0.0586(17) Uani 1 1 d . . . . .
H42 H 0.169616 0.153432 0.635849 0.070 Uiso 1 1 calc R U . . .
C43 C 0.1949(3) 0.1340(3) 0.7239(3) 0.0533(14) Uani 1 1 d . . . . .
C44 C 0.2607(4) 0.1090(5) 0.7180(3) 0.084(3) Uani 1 1 d . . . . .
H44 H 0.280849 0.103975 0.680835 0.100 Uiso 1 1 calc R U . . .
C45 C 0.2960(4) 0.0918(6) 0.7658(4) 0.110(4) Uani 1 1 d . . . . .
H45 H 0.342265 0.076617 0.762303 0.133 Uiso 1 1 calc R U . . .
C46 C 0.2666(4) 0.0957(5) 0.8179(4) 0.092(3) Uani 1 1 d . . . . .
H46 H 0.291027 0.082528 0.851519 0.110 Uiso 1 1 calc R U . . .
C47 C 0.1984(3) 0.1199(3) 0.8220(3) 0.0592(16) Uani 1 1 d . . . . .
H47 H 0.176775 0.122737 0.858788 0.071 Uiso 1 1 calc R U . . .
C48 C -0.1779(4) 0.2274(4) 0.6805(3) 0.072(2) Uani 1 1 d D . . . .
C49 C -0.1771(5) 0.2014(4) 0.7322(4) 0.094(3) Uani 1 1 d D . . . .
H49 H -0.144775 0.217065 0.759731 0.112 Uiso 1 1 calc R U . . .
C50 C -0.2212(6) 0.1523(6) 0.7486(6) 0.118(4) Uani 1 1 d D . . . .
H50 H -0.220124 0.136318 0.787032 0.142 Uiso 1 1 calc R U . . .
C51 C -0.2659(7) 0.1275(6) 0.7090(7) 0.127(4) Uani 1 1 d D . . . .
H51 H -0.295157 0.092734 0.718899 0.153 Uiso 1 1 calc R U . . .
C52 C -0.2681(7) 0.1540(6) 0.6533(8) 0.140(5) Uani 1 1 d D . . . .
H52 H -0.298594 0.137224 0.624829 0.168 Uiso 1 1 calc R U . . .
C53 C -0.2252(5) 0.2050(5) 0.6403(4) 0.095(3) Uani 1 1 d D . . . .
H53 H -0.228293 0.224736 0.603460 0.114 Uiso 1 1 calc R U . . .
C54 C -0.1528(4) 0.3233(4) 0.5664(3) 0.071(2) Uani 1 1 d . . . . .
H54 H -0.181743 0.348132 0.541963 0.085 Uiso 1 1 calc R U . . .
C55 C -0.0609(4) 0.2501(3) 0.5769(3) 0.0669(19) Uani 1 1 d . . . . .
H55 H -0.025595 0.224968 0.559542 0.080 Uiso 1 1 calc R U . . .
C56 C -0.1148(5) 0.2656(5) 0.4793(3) 0.097(3) Uani 1 1 d . . . . .
H56A H -0.071904 0.244459 0.465555 0.117 Uiso 1 1 calc R U . . .
H56B H -0.119876 0.306166 0.457978 0.117 Uiso 1 1 calc R U . . .
C57 C -0.1770(6) 0.2232(5) 0.4669(4) 0.104(3) Uani 1 1 d . U . . .
C58 C -0.2376(7) 0.2419(6) 0.4437(7) 0.146(5) Uani 1 1 d . U . . .
H58 H -0.246466 0.284360 0.431695 0.175 Uiso 1 1 calc R U . . .
C59 C -0.2865(9) 0.1930(8) 0.4391(9) 0.181(6) Uani 1 1 d . U . . .
H59 H -0.331445 0.198461 0.422847 0.218 Uiso 1 1 calc R U . . .
C60 C -0.2628(8) 0.1369(7) 0.4603(7) 0.155(5) Uani 1 1 d . U . . .
H60 H -0.287412 0.097802 0.459309 0.186 Uiso 1 1 calc R U . . .
S11 S -0.33775(8) 0.42901(7) 1.01936(6) 0.0494(3) Uani 1 1 d . U . . .
C01 C -0.2945(5) 0.3543(4) 1.0028(4) 0.084(2) Uani 1 1 d . U . . .
F11 F -0.2418(3) 0.3646(3) 0.9666(2) 0.119(2) Uani 1 1 d . U . . .
F12 F -0.3382(4) 0.3149(2) 0.9760(2) 0.119(2) Uani 1 1 d . U . . .
F13 F -0.2726(3) 0.3253(2) 1.0494(2) 0.1037(17) Uani 1 1 d . U . . .
O11 O -0.3539(2) 0.4536(2) 0.96283(18) 0.0616(11) Uani 1 1 d . U . . .
O12 O -0.3961(3) 0.4107(2) 1.0535(2) 0.0686(13) Uani 1 1 d . U . . .
O13 O -0.2860(3) 0.4640(2) 1.0497(2) 0.0749(14) Uani 1 1 d . U . . .
S21 S -0.40834(13) 0.33632(10) 0.51959(8) 0.0800(6) Uani 1 1 d D U . . .
C02 C -0.4369(6) 0.4171(6) 0.5159(5) 0.091(3) Uani 0.762(6) 1 d D U P A 1
F21 F -0.3948(5) 0.4559(4) 0.4888(4) 0.123(3) Uani 0.762(6) 1 d D U P A 1
F22 F -0.4977(5) 0.4179(5) 0.4905(4) 0.143(4) Uani 0.762(6) 1 d D U P A 1
F23 F -0.4480(4) 0.4397(5) 0.5685(3) 0.132(3) Uani 0.762(6) 1 d D U P A 1
O21 O -0.3982(4) 0.3162(6) 0.4604(3) 0.073(3) Uani 0.762(6) 1 d D U P A 1
O22 O -0.4562(5) 0.3037(5) 0.5521(3) 0.096(3) Uani 0.762(6) 1 d D U P A 1
O23 O -0.3381(4) 0.3450(4) 0.5481(3) 0.079(2) Uani 0.762(6) 1 d D U P A 1
C02' C -0.4238(18) 0.2522(12) 0.5394(12) 0.119(10) Uani 0.238(6) 1 d D U P A 2
F21' F -0.4519(19) 0.2083(17) 0.5027(13) 0.183(12) Uani 0.238(6) 1 d D U P A 2
F22' F -0.3616(17) 0.2251(19) 0.5526(13) 0.189(13) Uani 0.238(6) 1 d D U P A 2
F23' F -0.4585(17) 0.2418(16) 0.5894(10) 0.156(11) Uani 0.238(6) 1 d D U P A 2
O21' O -0.3866(15) 0.3788(15) 0.5595(9) 0.108(9) Uani 0.238(6) 1 d D U P A 2
O22' O -0.4883(12) 0.3385(18) 0.5247(16) 0.135(12) Uani 0.238(6) 1 d D U P A 2
O23' O -0.395(3) 0.337(2) 0.4594(11) 0.149(19) Uani 0.238(6) 1 d D U P A 2
S31 S -0.21012(17) 0.46018(15) 0.44841(10) 0.0807(8) Uani 0.75 1 d . U P . .
C03 C -0.1237(17) 0.4944(14) 0.4276(10) 0.175(7) Uani 0.75 1 d . U P . .
F31 F -0.1271(9) 0.4928(9) 0.3678(6) 0.241(7) Uani 0.75 1 d . U P . .
F32 F -0.0785(7) 0.4712(9) 0.4556(9) 0.235(7) Uani 0.75 1 d . U P . .
F33 F -0.1398(10) 0.5563(8) 0.4385(8) 0.247(7) Uani 0.75 1 d . U P . .
O31 O -0.2545(8) 0.4966(7) 0.4135(5) 0.168(5) Uani 0.75 1 d . U P . .
O32 O -0.2033(6) 0.3969(4) 0.4319(3) 0.114(3) Uani 0.75 1 d . U P . .
O33 O -0.2171(5) 0.4706(4) 0.5083(3) 0.095(3) Uani 0.75 1 d . U P . .
S41 S 0.00715(14) 0.28838(12) 1.04410(9) 0.0648(6) Uani 0.75 1 d D U P . .
C04 C -0.0578(11) 0.3427(11) 1.0651(8) 0.144(8) Uani 0.560(12) 1 d D U P B 1
F41 F -0.0525(8) 0.3549(8) 1.1224(5) 0.132(5) Uani 0.560(12) 1 d D U P B 1
F42 F -0.1189(7) 0.3183(11) 1.0568(6) 0.172(7) Uani 0.560(12) 1 d D U P B 1
F43 F -0.0486(15) 0.3988(11) 1.0393(10) 0.231(11) Uani 0.560(12) 1 d D U P B 1
O41 O 0.0029(6) 0.2713(8) 0.9874(4) 0.086(4) Uani 0.560(12) 1 d D U P B 1
O42 O -0.0080(10) 0.2340(7) 1.0797(6) 0.132(6) Uani 0.560(12) 1 d D U P B 1
O43 O 0.0733(6) 0.3125(7) 1.0625(5) 0.105(4) Uani 0.560(12) 1 d D U P B 1
C04' C -0.0511(14) 0.3549(13) 1.0561(16) 0.090(11) Uani 0.190(12) 1 d D U P B 2
F41' F -0.090(2) 0.359(2) 1.1043(19) 0.153(14) Uani 0.190(12) 1 d D U P B 2
F42' F -0.0995(14) 0.3644(13) 1.0153(18) 0.120(12) Uani 0.190(12) 1 d D U P B 2
F43' F -0.0131(14) 0.4097(14) 1.0559(16) 0.093(10) Uani 0.190(12) 1 d D U P B 2
O41' O 0.036(3) 0.2904(17) 1.0933(12) 0.123(15) Uani 0.190(12) 1 d D U P B 2
O42' O 0.023(2) 0.3041(14) 0.9868(9) 0.075(9) Uani 0.190(12) 1 d D U P B 2
O43' O -0.0485(18) 0.2423(17) 1.038(2) 0.126(14) Uani 0.190(12) 1 d D U P B 2
N101 N -0.5177(5) 0.5749(6) 0.8579(4) 0.127(3) Uani 1 1 d . . . . .
C101 C -0.4660(5) 0.5846(5) 0.9558(4) 0.092(3) Uani 1 1 d . . . . .
H10A H -0.448751 0.627820 0.962420 0.139 Uiso 1 1 calc R U . . .
H10B H -0.427609 0.554256 0.959584 0.139 Uiso 1 1 calc R U . . .
H10C H -0.501986 0.574555 0.984312 0.139 Uiso 1 1 calc R U . . .
C102 C -0.4936(5) 0.5805(5) 0.9009(4) 0.090(3) Uani 1 1 d . . . . .
N201 N -0.0694(6) -0.0415(5) 0.6516(5) 0.138(4) Uani 1 1 d . . . . .
C201 C -0.1148(8) 0.0650(6) 0.6113(8) 0.180(7) Uani 1 1 d . . . . .
H20A H -0.147541 0.083582 0.639016 0.269 Uiso 1 1 calc R U . . .
H20B H -0.138462 0.057752 0.574382 0.269 Uiso 1 1 calc R U . . .
H20C H -0.075820 0.094263 0.605454 0.269 Uiso 1 1 calc R U . . .
C202 C -0.0880(6) 0.0024(5) 0.6346(5) 0.099(3) Uani 1 1 d . . . . .

loop_
_atom_site_aniso_label
_atom_site_aniso_U_11
_atom_site_aniso_U_22
_atom_site_aniso_U_33
_atom_site_aniso_U_23
_atom_site_aniso_U_13
_atom_site_aniso_U_12
Zn1 0.0597(4) 0.0461(3) 0.0271(3) -0.0016(3) -0.0013(3) 0.0103(3)
Zn2 0.0463(3) 0.0488(3) 0.0260(3) -0.0008(3) -0.0055(3) -0.0006(3)
S1 0.127(2) 0.137(2) 0.0777(14) -0.0143(16) 0.0107(15) -0.0343(19)
S2 0.209(4) 0.119(2) 0.116(2) -0.0039(18) -0.021(3) 0.058(3)
O1 0.068(2) 0.055(2) 0.0239(18) -0.0010(16) 0.0057(18) -0.0007(18)
O2 0.061(2) 0.057(2) 0.0265(19) -0.0029(16) 0.0010(17) -0.0112(19)
O3 0.072(3) 0.069(3) 0.0240(18) -0.0086(17) -0.0097(19) 0.030(2)
O4 0.055(2) 0.053(2) 0.0286(18) -0.0034(16) -0.0008(18) 0.0103(17)
N1 0.058(3) 0.046(2) 0.044(3) -0.005(2) -0.005(2) 0.009(2)
N2 0.072(3) 0.043(3) 0.031(2) -0.0027(19) 0.000(2) -0.005(2)
N3 0.079(3) 0.051(3) 0.026(2) -0.0024(19) 0.006(2) -0.012(3)
N4 0.057(3) 0.066(3) 0.032(2) 0.000(2) -0.003(2) -0.014(3)
N5 0.050(3) 0.052(3) 0.028(2) -0.0034(19) -0.001(2) -0.001(2)
N6 0.055(3) 0.043(2) 0.041(2) 0.000(2) -0.007(2) 0.000(2)
N7 0.121(5) 0.079(4) 0.026(2) 0.001(2) 0.005(3) -0.053(4)
N8 0.053(3) 0.049(3) 0.041(3) 0.003(2) 0.001(2) 0.005(2)
N9 0.057(3) 0.059(3) 0.030(2) 0.000(2) 0.000(2) 0.021(2)
N10 0.080(4) 0.070(3) 0.026(2) -0.006(2) -0.001(2) 0.030(3)
N11 0.063(3) 0.074(3) 0.025(2) 0.004(2) 0.006(2) 0.023(3)
N12 0.053(3) 0.058(3) 0.028(2) 0.007(2) 0.008(2) 0.011(2)
N13 0.041(2) 0.058(3) 0.036(2) 0.005(2) 0.002(2) 0.003(2)
N14 0.097(4) 0.118(5) 0.028(3) -0.022(3) -0.016(3) 0.059(4)
C1 0.071(4) 0.065(4) 0.050(4) -0.016(3) -0.009(3) 0.010(4)
C2 0.093(6) 0.067(5) 0.071(5) -0.026(4) 0.000(4) -0.015(4)
C3 0.109(7) 0.057(4) 0.114(7) -0.026(4) -0.012(6) -0.018(4)
C4 0.100(6) 0.054(4) 0.069(5) 0.002(3) 0.002(4) -0.005(4)
C5 0.069(4) 0.047(3) 0.047(3) -0.002(2) -0.006(3) -0.001(3)
C6 0.079(4) 0.055(4) 0.036(3) -0.003(3) -0.002(3) -0.006(3)
C7 0.066(4) 0.051(3) 0.034(3) 0.001(2) -0.004(3) 0.001(3)
C8 0.080(4) 0.062(4) 0.034(3) -0.001(3) 0.005(3) -0.018(3)
C9 0.071(4) 0.064(4) 0.028(3) 0.002(2) 0.005(3) -0.014(3)
C10 0.068(4) 0.067(4) 0.029(3) -0.001(2) 0.004(3) -0.012(3)
C11 0.054(3) 0.055(3) 0.028(3) -0.004(2) 0.005(2) -0.001(3)
C12 0.053(3) 0.066(4) 0.031(3) -0.011(2) -0.005(3) -0.002(3)
C13 0.050(3) 0.055(3) 0.033(3) -0.006(2) -0.006(3) 0.003(3)
C14 0.065(4) 0.070(4) 0.048(4) -0.004(3) -0.010(3) -0.013(3)
C15 0.078(5) 0.064(4) 0.072(5) -0.006(4) -0.013(4) -0.025(4)
C16 0.089(5) 0.064(4) 0.086(6) 0.019(4) -0.019(5) -0.023(4)
C17 0.080(4) 0.061(4) 0.063(4) 0.015(3) -0.017(4) -0.015(3)
C18 0.064(4) 0.067(4) 0.062(4) 0.002(3) 0.003(4) -0.021(3)
C19 0.075(5) 0.096(6) 0.061(4) 0.024(4) -0.009(4) -0.002(4)
C20 0.095(7) 0.111(7) 0.111(8) 0.030(6) -0.018(6) 0.007(6)
C21 0.122(9) 0.108(8) 0.139(11) 0.041(7) -0.035(8) -0.001(7)
C22 0.090(7) 0.121(8) 0.140(10) -0.024(8) 0.011(7) 0.030(6)
C23 0.089(6) 0.095(6) 0.080(5) -0.016(5) 0.005(5) 0.013(5)
C24 0.096(5) 0.074(4) 0.029(3) -0.006(3) 0.012(3) -0.031(4)
C25 0.094(5) 0.070(4) 0.033(3) -0.003(3) 0.005(3) -0.026(4)
C26 0.119(6) 0.098(6) 0.034(3) 0.006(4) 0.004(4) -0.055(5)
C27 0.107(6) 0.104(6) 0.029(3) -0.010(3) 0.013(4) -0.052(5)
C28 0.100(6) 0.130(8) 0.087(6) -0.059(6) -0.010(5) -0.020(6)
C29 0.178(11) 0.109(8) 0.075(6) -0.017(5) 0.033(8) -0.024(7)
C30 0.129(8) 0.149(10) 0.062(5) -0.005(6) 0.005(6) -0.035(7)
C31 0.067(4) 0.062(4) 0.045(3) 0.006(3) 0.014(3) 0.010(3)
C32 0.060(4) 0.073(4) 0.075(5) 0.003(4) 0.020(4) 0.021(3)
C33 0.085(5) 0.106(6) 0.076(5) 0.023(5) 0.008(4) 0.061(5)
C34 0.114(7) 0.127(7) 0.047(4) 0.021(4) 0.015(4) 0.076(6)
C35 0.067(4) 0.066(4) 0.037(3) 0.003(3) -0.003(3) 0.026(3)
C36 0.082(5) 0.077(4) 0.033(3) 0.008(3) -0.001(3) 0.031(4)
C37 0.070(4) 0.061(4) 0.031(3) -0.011(2) -0.011(3) 0.024(3)
C38 0.080(4) 0.077(4) 0.029(3) -0.013(3) -0.010(3) 0.042(4)
C39 0.078(5) 0.084(5) 0.038(3) -0.016(3) -0.005(3) 0.030(4)
C40 0.071(4) 0.066(4) 0.034(3) -0.012(3) -0.004(3) 0.025(3)
C41 0.059(3) 0.044(3) 0.027(3) -0.007(2) 0.004(2) 0.011(3)
C42 0.055(4) 0.085(5) 0.035(3) 0.007(3) 0.010(3) 0.018(3)
C43 0.051(3) 0.074(4) 0.035(3) 0.003(3) 0.008(3) 0.007(3)
C44 0.060(4) 0.140(7) 0.051(4) 0.007(4) 0.006(4) 0.040(5)
C45 0.066(5) 0.206(11) 0.060(5) 0.014(6) 0.000(4) 0.055(6)
C46 0.064(4) 0.156(9) 0.055(4) 0.011(5) -0.007(4) 0.036(5)
C47 0.055(4) 0.083(4) 0.039(3) 0.003(3) 0.002(3) 0.008(3)
C48 0.072(5) 0.087(5) 0.057(4) -0.015(4) 0.003(4) 0.026(4)
C49 0.099(6) 0.103(6) 0.079(6) 0.001(5) 0.030(5) -0.001(5)
C50 0.095(7) 0.146(10) 0.114(9) 0.000(7) 0.030(7) 0.012(7)
C51 0.108(9) 0.112(9) 0.162(13) 0.007(9) 0.038(9) 0.015(7)
C52 0.106(8) 0.112(9) 0.203(16) -0.064(10) 0.022(10) -0.003(7)
C53 0.098(6) 0.090(6) 0.097(7) -0.023(5) 0.008(6) 0.015(5)
C54 0.085(5) 0.093(5) 0.033(3) -0.013(3) -0.015(3) 0.047(4)
C55 0.087(5) 0.074(4) 0.039(3) -0.016(3) -0.005(3) 0.039(4)
C56 0.124(7) 0.140(8) 0.028(3) -0.016(4) -0.006(4) 0.079(7)
C57 0.119(7) 0.117(7) 0.074(5) -0.045(5) -0.020(5) 0.062(6)
C58 0.136(9) 0.108(8) 0.194(11) 0.026(8) -0.075(9) 0.017(7)
C59 0.164(11) 0.124(10) 0.256(15) -0.029(11) -0.073(12) 0.016(9)
C60 0.166(11) 0.135(10) 0.165(11) -0.037(9) -0.020(10) 0.052(9)
S11 0.0629(9) 0.0532(8) 0.0321(7) 0.0063(6) 0.0071(7) 0.0015(7)
C01 0.114(6) 0.073(5) 0.064(5) 0.016(4) 0.015(5) 0.025(5)
F11 0.139(5) 0.133(4) 0.084(3) 0.021(3) 0.050(3) 0.067(4)
F12 0.211(6) 0.072(3) 0.074(3) -0.016(3) -0.014(4) -0.012(4)
F13 0.155(5) 0.096(3) 0.060(3) 0.016(2) 0.000(3) 0.059(3)
O11 0.077(3) 0.068(3) 0.040(2) 0.0104(19) 0.008(2) 0.009(2)
O12 0.070(3) 0.092(3) 0.044(2) 0.013(2) 0.005(2) -0.006(2)
O13 0.090(3) 0.075(3) 0.060(3) 0.009(2) -0.006(3) -0.018(3)
S21 0.1104(16) 0.0941(14) 0.0354(8) -0.0049(9) -0.0123(10) -0.0186(12)
C02 0.073(6) 0.123(9) 0.076(7) -0.023(6) -0.007(6) -0.006(6)
F21 0.139(6) 0.121(6) 0.109(6) 0.020(5) -0.018(5) -0.033(5)
F22 0.114(6) 0.153(8) 0.161(8) -0.029(6) -0.050(6) 0.038(5)
F23 0.117(6) 0.178(8) 0.102(6) -0.057(6) 0.010(5) -0.001(6)
O21 0.077(4) 0.101(9) 0.040(4) -0.015(4) -0.015(3) -0.016(4)
O22 0.120(7) 0.115(7) 0.054(4) 0.009(4) -0.017(4) -0.053(6)
O23 0.079(5) 0.123(6) 0.034(3) -0.005(3) -0.014(3) -0.015(4)
C02' 0.16(2) 0.13(2) 0.064(16) 0.001(17) -0.040(17) 0.007(19)
F21' 0.24(3) 0.19(2) 0.124(19) -0.044(18) -0.09(2) 0.05(2)
F22' 0.24(3) 0.21(3) 0.114(19) 0.04(2) -0.06(2) 0.02(2)
F23' 0.21(2) 0.17(2) 0.088(15) 0.049(17) -0.021(17) 0.00(2)
O21' 0.100(19) 0.17(3) 0.050(13) -0.040(15) 0.003(14) -0.02(2)
O22' 0.16(3) 0.13(3) 0.11(2) -0.06(2) -0.03(2) -0.06(2)
O23' 0.30(4) 0.08(2) 0.06(2) 0.013(15) -0.03(2) -0.07(2)
S31 0.1008(19) 0.106(2) 0.0350(11) 0.0158(12) 0.0049(13) 0.0154(16)
C03 0.232(17) 0.178(13) 0.114(12) 0.024(12) 0.037(14) 0.003(15)
F31 0.279(14) 0.289(15) 0.155(10) -0.004(11) 0.129(11) -0.043(13)
F32 0.119(8) 0.298(18) 0.289(18) -0.013(14) -0.028(10) 0.029(10)
F33 0.328(17) 0.186(11) 0.227(14) 0.008(11) 0.101(13) -0.040(13)
O31 0.199(12) 0.203(12) 0.101(7) 0.047(8) -0.010(8) 0.060(10)
O32 0.173(9) 0.102(6) 0.068(5) -0.012(4) -0.004(6) 0.019(6)
O33 0.159(7) 0.091(5) 0.037(3) 0.020(3) 0.020(4) 0.007(5)
S41 0.0818(15) 0.0744(14) 0.0383(11) -0.0113(10) 0.0236(11) -0.0163(12)
C04 0.151(16) 0.188(17) 0.094(13) -0.012(13) 0.025(14) 0.007(16)
F41 0.135(11) 0.171(11) 0.089(7) -0.061(7) 0.034(7) 0.011(9)
F42 0.094(8) 0.32(2) 0.105(9) -0.037(13) 0.005(7) 0.044(11)
F43 0.33(3) 0.190(18) 0.178(17) 0.035(14) -0.033(19) 0.138(18)
O41 0.079(7) 0.142(12) 0.036(5) -0.030(6) 0.021(5) -0.029(7)
O42 0.185(16) 0.114(10) 0.096(10) 0.001(8) 0.062(11) -0.030(10)
O43 0.089(7) 0.163(11) 0.064(7) -0.027(7) 0.021(6) -0.048(8)
C04' 0.10(2) 0.076(18) 0.10(2) -0.013(18) 0.026(19) 0.009(18)
F41' 0.11(2) 0.14(2) 0.21(3) -0.04(2) 0.02(2) 0.06(2)
F42' 0.074(15) 0.071(15) 0.21(3) -0.045(18) -0.036(19) 0.044(12)
F43' 0.086(16) 0.071(15) 0.12(2) -0.028(15) -0.010(16) 0.019(13)
O41' 0.22(4) 0.09(2) 0.058(19) -0.030(17) -0.03(2) 0.06(3)
O42' 0.11(2) 0.073(18) 0.044(14) -0.034(13) 0.036(15) -0.008(16)
O43' 0.13(3) 0.09(2) 0.15(4) 0.00(3) 0.03(3) -0.02(2)
N101 0.119(7) 0.196(10) 0.067(5) -0.001(6) 0.014(5) 0.048(7)
C101 0.092(6) 0.102(7) 0.084(6) -0.009(5) -0.002(5) 0.007(5)
C102 0.076(5) 0.133(8) 0.061(5) -0.006(5) 0.008(5) 0.031(5)
N201 0.190(10) 0.096(6) 0.126(8) 0.004(6) -0.073(8) 0.022(7)
C201 0.167(12) 0.108(9) 0.26(2) 0.052(11) 0.070(13) 0.055(9)
C202 0.111(7) 0.085(6) 0.102(7) -0.005(6) -0.023(6) -0.005(6)

loop_
_atom_type_symbol
_atom_type_description
_atom_type_scat_dispersion_real
_atom_type_scat_dispersion_imag
_atom_type_scat_source
C C 0.0033 0.0016 'International Tables Vol C Tables 4.2.6.8 and 6.1.1.4'
H H 0.0000 0.0000 'International Tables Vol C Tables 4.2.6.8 and 6.1.1.4'
F F 0.0171 0.0103 'International Tables Vol C Tables 4.2.6.8 and 6.1.1.4'
N N 0.0061 0.0033 'International Tables Vol C Tables 4.2.6.8 and 6.1.1.4'
O O 0.0106 0.0060 'International Tables Vol C Tables 4.2.6.8 and 6.1.1.4'
S S 0.1246 0.1234 'International Tables Vol C Tables 4.2.6.8 and 6.1.1.4'
Zn Zn 0.2839 1.4301 'International Tables Vol C Tables 4.2.6.8 and 6.1.1.4'

loop_
_geom_angle_atom_site_label_1
_geom_angle_atom_site_label_2
_geom_angle_atom_site_label_3
_geom_angle
_geom_angle_site_symmetry_1
_geom_angle_site_symmetry_3
_geom_angle_publ_flag
N2 Zn1 N9 179.6(2) . . ?
N2 Zn1 O3 106.81(18) . . ?
N9 Zn1 O3 73.48(16) . . ?
N2 Zn1 O1 73.82(16) . . ?
N9 Zn1 O1 106.51(17) . . ?
O3 Zn1 O1 97.49(16) . . ?
N2 Zn1 N1 75.16(18) . . ?
N9 Zn1 N1 104.5(2) . . ?
O3 Zn1 N1 86.18(18) . . ?
O1 Zn1 N1 148.48(16) . . ?
N2 Zn1 N8 104.34(19) . . ?
N9 Zn1 N8 75.40(17) . . ?
O3 Zn1 N8 148.74(16) . . ?
O1 Zn1 N8 88.54(17) . . ?
N1 Zn1 N8 104.46(18) . . ?
N5 Zn2 N12 173.13(19) . 2_565 ?
N5 Zn2 O4 106.52(16) . 2_565 ?
N12 Zn2 O4 73.52(16) 2_565 2_565 ?
N5 Zn2 N13 104.57(18) . 2_565 ?
N12 Zn2 N13 74.94(18) 2_565 2_565 ?
O4 Zn2 N13 148.40(16) 2_565 2_565 ?
N5 Zn2 N6 74.26(18) . . ?
N12 Zn2 N6 112.56(19) 2_565 . ?
O4 Zn2 N6 88.98(17) 2_565 . ?
N13 Zn2 N6 104.87(18) 2_565 . ?
N5 Zn2 O2 73.30(16) . . ?
N12 Zn2 O2 99.84(17) 2_565 . ?
O4 Zn2 O2 94.85(15) 2_565 . ?
N13 Zn2 O2 88.65(17) 2_565 . ?
N6 Zn2 O2 147.07(16) . . ?
C30 S1 C27 95.4(5) . . ?
C60 S2 C57 94.6(7) . . ?
C7 O1 Zn1 114.2(4) . . ?
C11 O2 Zn2 115.2(4) . . ?
C37 O3 Zn1 114.7(4) . . ?
C41 O4 Zn2 117.4(3) . 2_565 ?
C1 N1 C5 118.7(6) . . ?
C1 N1 Zn1 127.0(5) . . ?
C5 N1 Zn1 114.1(4) . . ?
C6 N2 N3 123.2(5) . . ?
C6 N2 Zn1 120.1(4) . . ?
N3 N2 Zn1 116.5(3) . . ?
N2 N3 C7 114.3(4) . . ?
N5 N4 C11 114.5(4) . . ?
C12 N5 N4 122.5(5) . . ?
C12 N5 Zn2 120.8(4) . . ?
N4 N5 Zn2 116.7(3) . . ?
C17 N6 C13 116.9(5) . . ?
C17 N6 Zn2 128.9(4) . . ?
C13 N6 Zn2 114.0(4) . . ?
C24 N7 C25 118.8(5) . . ?
C24 N7 C26 121.8(5) . . ?
C25 N7 C26 119.1(5) . . ?
C31 N8 C35 118.4(5) . . ?
C31 N8 Zn1 128.9(4) . . ?
C35 N8 Zn1 112.7(4) . . ?
C36 N9 N10 122.9(5) . . ?
C36 N9 Zn1 119.4(4) . . ?
N10 N9 Zn1 117.5(3) . . ?
N9 N10 C37 113.2(4) . . ?
N12 N11 C41 115.5(4) . . ?
C42 N12 N11 124.0(5) . . ?
C42 N12 Zn2 120.0(4) . 2_565 ?
N11 N12 Zn2 116.0(3) . 2_565 ?
C47 N13 C43 118.8(5) . . ?
C47 N13 Zn2 126.5(4) . 2_565 ?
C43 N13 Zn2 114.3(4) . 2_565 ?
C55 N14 C54 118.3(5) . . ?
C55 N14 C56 123.2(6) . . ?
C54 N14 C56 118.5(5) . . ?
N1 C1 C2 122.7(7) . . ?
C1 C2 C3 118.4(7) . . ?
C2 C3 C4 119.6(7) . . ?
C5 C4 C3 117.8(8) . . ?
C4 C5 N1 122.7(6) . . ?
C4 C5 C6 123.1(6) . . ?
N1 C5 C6 114.2(5) . . ?
N2 C6 C5 116.3(5) . . ?
O1 C7 N3 119.5(5) . . ?
O1 C7 C8 121.6(6) . . ?
N3 C7 C8 118.8(5) . . ?
C24 C8 C7 121.5(6) . . ?
C24 C8 C9 123.3(6) . . ?
C7 C8 C9 115.1(5) . . ?
C18 C9 C8 113.8(6) . . ?
C18 C9 C10 113.6(6) . . ?
C8 C9 C10 107.3(5) . . ?
C25 C10 C11 121.5(6) . . ?
C25 C10 C9 121.2(6) . . ?
C11 C10 C9 116.7(5) . . ?
O2 C11 N4 119.5(5) . . ?
O2 C11 C10 122.0(5) . . ?
N4 C11 C10 118.5(5) . . ?
N5 C12 C13 115.3(5) . . ?
N6 C13 C14 123.7(6) . . ?
N6 C13 C12 115.6(5) . . ?
C14 C13 C12 120.7(5) . . ?
C15 C14 C13 118.2(6) . . ?
C16 C15 C14 119.0(7) . . ?
C15 C16 C17 118.6(7) . . ?
N6 C17 C16 123.6(7) . . ?
C19 C18 C23 116.5(8) . . ?
C19 C18 C9 122.5(7) . . ?
C23 C18 C9 120.9(7) . . ?
C20 C19 C18 126.6(10) . . ?
C19 C20 C21 114.4(10) . . ?
C22 C21 C20 122.6(11) . . ?
C23 C22 C21 120.3(11) . . ?
C22 C23 C18 119.3(9) . . ?
C8 C24 N7 122.4(6) . . ?
C10 C25 N7 122.8(6) . . ?
N7 C26 C27 111.3(7) . . ?
C28 C27 C26 124.6(9) . . ?
C28 C27 S1 111.2(8) . . ?
C26 C27 S1 124.1(5) . . ?
C27 C28 C29 105.3(9) . . ?
C30 C29 C28 118.3(10) . . ?
C29 C30 S1 109.6(10) . . ?
N8 C31 C32 123.6(6) . . ?
C31 C32 C33 118.6(6) . . ?
C34 C33 C32 118.1(6) . . ?
C33 C34 C35 120.2(7) . . ?
N8 C35 C34 121.0(6) . . ?
N8 C35 C36 115.9(5) . . ?
C34 C35 C36 123.1(6) . . ?
N9 C36 C35 116.6(5) . . ?
O3 C37 N10 120.0(5) . . ?
O3 C37 C38 121.7(5) . . ?
N10 C37 C38 118.3(5) . . ?
C54 C38 C37 122.6(6) . . ?
C54 C38 C39 119.1(6) . . ?
C37 C38 C39 116.0(5) . . ?
C40 C39 C38 106.0(6) . . ?
C40 C39 C48 113.0(6) . . ?
C38 C39 C48 116.3(6) . . ?
C55 C40 C41 123.4(6) . . ?
C55 C40 C39 118.6(6) . . ?
C41 C40 C39 117.6(5) . . ?
O4 C41 N11 117.1(5) . . ?
O4 C41 C40 121.7(5) . . ?
N11 C41 C40 121.2(5) . . ?
N12 C42 C43 115.1(5) . . ?
N13 C43 C44 121.6(6) . . ?
N13 C43 C42 115.4(5) . . ?
C44 C43 C42 123.0(6) . . ?
C45 C44 C43 119.1(7) . . ?
C46 C45 C44 120.7(7) . . ?
C45 C46 C47 118.5(7) . . ?
N13 C47 C46 121.2(6) . . ?
C49 C48 C53 118.5(9) . . ?
C49 C48 C39 121.8(8) . . ?
C53 C48 C39 119.6(7) . . ?
C48 C49 C50 123.4(10) . . ?
C51 C50 C49 119.1(12) . . ?
C50 C51 C52 118.9(13) . . ?
C53 C52 C51 119.2(13) . . ?
C48 C53 C52 120.6(11) . . ?
C38 C54 N14 121.4(6) . . ?
C40 C55 N14 122.8(6) . . ?
N14 C56 C57 111.1(8) . . ?
C58 C57 C56 126.0(10) . . ?
C58 C57 S2 109.0(10) . . ?
C56 C57 S2 124.5(7) . . ?
C57 C58 C59 113.6(12) . . ?
C60 C59 C58 112.6(14) . . ?
C59 C60 S2 109.7(13) . . ?
O13 S11 O12 114.7(3) . . ?
O13 S11 O11 114.4(3) . . ?
O12 S11 O11 115.5(3) . . ?
O13 S11 C01 103.2(4) . . ?
O12 S11 C01 104.2(4) . . ?
O11 S11 C01 102.6(3) . . ?
F13 C01 F11 110.4(8) . . ?
F13 C01 F12 107.2(7) . . ?
F11 C01 F12 106.9(7) . . ?
F13 C01 S11 112.1(6) . . ?
F11 C01 S11 109.9(6) . . ?
F12 C01 S11 110.2(7) . . ?
O21' S21 O23' 128(2) . . ?
O22 S21 O21 117.6(6) . . ?
O22 S21 O23 114.9(5) . . ?
O21 S21 O23 109.0(5) . . ?
O21' S21 O22' 103.7(15) . . ?
O23' S21 O22' 105(2) . . ?
O22 S21 C02 107.1(6) . . ?
O21 S21 C02 105.8(6) . . ?
O23 S21 C02 100.5(5) . . ?
O21' S21 C02' 120.8(16) . . ?
O23' S21 C02' 106(2) . . ?
O22' S21 C02' 81.3(19) . . ?
F21 C02 F22 109.3(11) . . ?
F21 C02 F23 108.3(10) . . ?
F22 C02 F23 105.3(9) . . ?
F21 C02 S21 115.1(8) . . ?
F22 C02 S21 108.1(8) . . ?
F23 C02 S21 110.3(9) . . ?
F23' C02' F22' 100(2) . . ?
F23' C02' F21' 103(2) . . ?
F22' C02' F21' 102(2) . . ?
F23' C02' S21 117(2) . . ?
F22' C02' S21 108(2) . . ?
F21' C02' S21 124(2) . . ?
O32 S31 O31 114.9(8) . . ?
O32 S31 O33 115.4(5) . . ?
O31 S31 O33 115.0(7) . . ?
O32 S31 C03 102.3(11) . . ?
O31 S31 C03 100.6(11) . . ?
O33 S31 C03 106.0(9) . . ?
F32 C03 F33 117(3) . . ?
F32 C03 F31 125(3) . . ?
F33 C03 F31 101(2) . . ?
F32 C03 S31 110.7(19) . . ?
F33 C03 S31 97(2) . . ?
F31 C03 S31 102(2) . . ?
O41' S41 O42' 139(3) . . ?
O41 S41 O43 115.6(7) . . ?
O41 S41 O42 109.3(9) . . ?
O43 S41 O42 106.9(9) . . ?
O41' S41 O43' 116(2) . . ?
O42' S41 O43' 102.5(18) . . ?
O41 S41 C04 113.1(9) . . ?
O43 S41 C04 108.7(9) . . ?
O42 S41 C04 102.3(10) . . ?
O41' S41 C04' 96.1(19) . . ?
O42' S41 C04' 95.5(18) . . ?
O43' S41 C04' 94(2) . . ?
F42 C04 F43 114(2) . . ?
F42 C04 F41 106.7(16) . . ?
F43 C04 F41 105.0(18) . . ?
F42 C04 S41 110.3(15) . . ?
F43 C04 S41 110.9(16) . . ?
F41 C04 S41 109.8(14) . . ?
F42' C04' F41' 100(2) . . ?
F42' C04' F43' 104(2) . . ?
F41' C04' F43' 104(2) . . ?
F42' C04' S41 116(2) . . ?
F41' C04' S41 122(3) . . ?
F43' C04' S41 109(2) . . ?
N101 C102 C101 176.7(13) . . ?
N201 C202 C201 179.1(15) . . ?

loop_
_geom_bond_atom_site_label_1
_geom_bond_atom_site_label_2
_geom_bond_distance
_geom_bond_site_symmetry_2
_geom_bond_publ_flag
Zn1 N2 2.072(5) . ?
Zn1 N9 2.077(5) . ?
Zn1 O3 2.157(4) . ?
Zn1 O1 2.166(4) . ?
Zn1 N1 2.170(5) . ?
Zn1 N8 2.174(5) . ?
Zn2 N5 2.077(4) . ?
Zn2 N12 2.083(4) 2_565 ?
Zn2 O4 2.135(4) 2_565 ?
Zn2 N13 2.147(4) 2_565 ?
Zn2 N6 2.186(5) . ?
Zn2 O2 2.190(4) . ?
S1 C30 1.659(12) . ?
S1 C27 1.711(10) . ?
S2 C60 1.663(16) . ?
S2 C57 1.680(12) . ?
O1 C7 1.254(7) . ?
O2 C11 1.233(7) . ?
O3 C37 1.243(7) . ?
O4 C41 1.240(6) . ?
N1 C1 1.330(8) . ?
N1 C5 1.350(8) . ?
N2 C6 1.258(8) . ?
N2 N3 1.354(6) . ?
N3 C7 1.365(8) . ?
N4 N5 1.363(7) . ?
N4 C11 1.371(7) . ?
N5 C12 1.259(7) . ?
N6 C17 1.311(8) . ?
N6 C13 1.328(7) . ?
N7 C24 1.365(8) . ?
N7 C25 1.377(8) . ?
N7 C26 1.484(8) . ?
N8 C31 1.320(8) . ?
N8 C35 1.349(8) . ?
N9 C36 1.254(8) . ?
N9 N10 1.345(6) . ?
N10 C37 1.373(8) . ?
N11 N12 1.343(7) . ?
N11 C41 1.380(7) . ?
N12 C42 1.257(8) . ?
N13 C47 1.326(8) . ?
N13 C43 1.336(7) . ?
N14 C55 1.364(8) . ?
N14 C54 1.383(8) . ?
N14 C56 1.483(8) . ?
C1 C2 1.360(11) . ?
C2 C3 1.365(13) . ?
C3 C4 1.415(11) . ?
C4 C5 1.339(10) . ?
C5 C6 1.474(9) . ?
C7 C8 1.462(9) . ?
C8 C24 1.332(8) . ?
C8 C9 1.523(9) . ?
C9 C18 1.503(10) . ?
C9 C10 1.532(9) . ?
C10 C25 1.352(8) . ?
C10 C11 1.437(9) . ?
C12 C13 1.461(9) . ?
C13 C14 1.385(9) . ?
C14 C15 1.372(10) . ?
C15 C16 1.357(11) . ?
C16 C17 1.395(10) . ?
C18 C19 1.391(10) . ?
C18 C23 1.414(11) . ?
C19 C20 1.358(12) . ?
C20 C21 1.401(17) . ?
C21 C22 1.387(16) . ?
C22 C23 1.376(14) . ?
C26 C27 1.495(13) . ?
C27 C28 1.447(10) . ?
C28 C29 1.464(16) . ?
C29 C30 1.343(16) . ?
C31 C32 1.377(9) . ?
C32 C33 1.387(11) . ?
C33 C34 1.370(11) . ?
C34 C35 1.391(9) . ?
C35 C36 1.449(9) . ?
C37 C38 1.450(8) . ?
C38 C54 1.339(8) . ?
C38 C39 1.526(9) . ?
C39 C40 1.519(9) . ?
C39 C48 1.530(12) . ?
C40 C55 1.343(8) . ?
C40 C41 1.432(8) . ?
C42 C43 1.466(9) . ?
C43 C44 1.378(9) . ?
C44 C45 1.346(11) . ?
C45 C46 1.335(11) . ?
C46 C47 1.411(10) . ?
C48 C49 1.314(11) . ?
C48 C53 1.384(11) . ?
C49 C50 1.389(13) . ?
C50 C51 1.362(15) . ?
C51 C52 1.406(16) . ?
C52 C53 1.385(14) . ?
C56 C57 1.521(16) . ?
C57 C58 1.345(14) . ?
C58 C59 1.40(2) . ?
C59 C60 1.36(2) . ?
S11 O13 1.422(5) . ?
S11 O12 1.426(5) . ?
S11 O11 1.440(4) . ?
S11 C01 1.819(8) . ?
C01 F13 1.308(9) . ?
C01 F11 1.332(10) . ?
C01 F12 1.332(11) . ?
S21 O21' 1.352(18) . ?
S21 O22 1.372(8) . ?
S21 O23' 1.42(2) . ?
S21 O21 1.447(8) . ?
S21 O23 1.516(7) . ?
S21 O22' 1.54(2) . ?
S21 C02 1.786(12) . ?
S21 C02' 1.85(2) . ?
C02 F21 1.310(12) . ?
C02 F22 1.311(12) . ?
C02 F23 1.324(11) . ?
C02' F23' 1.35(2) . ?
C02' F22' 1.36(2) . ?
C02' F21' 1.37(2) . ?
S31 O32 1.390(9) . ?
S31 O31 1.403(12) . ?
S31 O33 1.409(7) . ?
S31 C03 1.88(3) . ?
C03 F32 1.19(3) . ?
C03 F33 1.36(3) . ?
C03 F31 1.39(3) . ?
S41 O41' 1.27(2) . ?
S41 O41 1.363(9) . ?
S41 O42' 1.40(2) . ?
S41 O43 1.436(10) . ?
S41 O42 1.439(12) . ?
S41 O43' 1.45(2) . ?
S41 C04 1.76(2) . ?
S41 C04' 1.81(2) . ?
C04 F42 1.297(17) . ?
C04 F43 1.333(18) . ?
C04 F41 1.356(17) . ?
C04' F42' 1.34(2) . ?
C04' F41' 1.35(2) . ?
C04' F43' 1.36(2) . ?
N101 C102 1.104(11) . ?
C101 C102 1.379(13) . ?
N201 C202 1.066(12) . ?
C201 C202 1.512(17) . ?

loop_
_geom_torsion_atom_site_label_1
_geom_torsion_atom_site_label_2
_geom_torsion_atom_site_label_3
_geom_torsion_atom_site_label_4
_geom_torsion
_geom_torsion_site_symmetry_1
_geom_torsion_site_symmetry_2
_geom_torsion_site_symmetry_3
_geom_torsion_site_symmetry_4
_geom_torsion_publ_flag
C6 N2 N3 C7 176.6(6) . . . . ?
Zn1 N2 N3 C7 -8.2(7) . . . . ?
C11 N4 N5 C12 -174.8(5) . . . . ?
C11 N4 N5 Zn2 5.8(6) . . . . ?
C36 N9 N10 C37 -178.1(7) . . . . ?
Zn1 N9 N10 C37 -1.9(7) . . . . ?
C41 N11 N12 C42 -177.1(6) . . . . ?
C41 N11 N12 Zn2 4.5(7) . . . 2_565 ?
C5 N1 C1 C2 2.5(10) . . . . ?
Zn1 N1 C1 C2 176.6(6) . . . . ?
N1 C1 C2 C3 -0.4(12) . . . . ?
C1 C2 C3 C4 -2.1(14) . . . . ?
C2 C3 C4 C5 2.5(13) . . . . ?
C3 C4 C5 N1 -0.4(12) . . . . ?
C3 C4 C5 C6 -180.0(8) . . . . ?
C1 N1 C5 C4 -2.0(10) . . . . ?
Zn1 N1 C5 C4 -176.9(6) . . . . ?
C1 N1 C5 C6 177.5(6) . . . . ?
Zn1 N1 C5 C6 2.7(7) . . . . ?
N3 N2 C6 C5 176.9(6) . . . . ?
Zn1 N2 C6 C5 1.8(8) . . . . ?
C4 C5 C6 N2 176.6(7) . . . . ?
N1 C5 C6 N2 -3.0(9) . . . . ?
Zn1 O1 C7 N3 10.7(7) . . . . ?
Zn1 O1 C7 C8 -168.2(5) . . . . ?
N2 N3 C7 O1 -2.1(9) . . . . ?
N2 N3 C7 C8 176.8(6) . . . . ?
O1 C7 C8 C24 -167.7(7) . . . . ?
N3 C7 C8 C24 13.4(11) . . . . ?
O1 C7 C8 C9 15.4(10) . . . . ?
N3 C7 C8 C9 -163.5(6) . . . . ?
C24 C8 C9 C18 -106.7(8) . . . . ?
C7 C8 C9 C18 70.1(8) . . . . ?
C24 C8 C9 C10 19.8(10) . . . . ?
C7 C8 C9 C10 -163.3(6) . . . . ?
C18 C9 C10 C25 104.6(8) . . . . ?
C8 C9 C10 C25 -22.1(9) . . . . ?
C18 C9 C10 C11 -66.7(8) . . . . ?
C8 C9 C10 C11 166.6(6) . . . . ?
Zn2 O2 C11 N4 -7.7(7) . . . . ?
Zn2 O2 C11 C10 171.3(5) . . . . ?
N5 N4 C11 O2 1.5(8) . . . . ?
N5 N4 C11 C10 -177.5(5) . . . . ?
C25 C10 C11 O2 -167.8(7) . . . . ?
C9 C10 C11 O2 3.5(9) . . . . ?
C25 C10 C11 N4 11.2(10) . . . . ?
C9 C10 C11 N4 -177.5(6) . . . . ?
N4 N5 C12 C13 -179.4(5) . . . . ?
Zn2 N5 C12 C13 0.0(7) . . . . ?
C17 N6 C13 C14 2.4(9) . . . . ?
Zn2 N6 C13 C14 177.8(5) . . . . ?
C17 N6 C13 C12 -177.2(6) . . . . ?
Zn2 N6 C13 C12 -1.8(6) . . . . ?
N5 C12 C13 N6 1.3(8) . . . . ?
N5 C12 C13 C14 -178.4(6) . . . . ?
N6 C13 C14 C15 -2.7(10) . . . . ?
C12 C13 C14 C15 176.9(6) . . . . ?
C13 C14 C15 C16 1.7(11) . . . . ?
C14 C15 C16 C17 -0.6(13) . . . . ?
C13 N6 C17 C16 -1.2(11) . . . . ?
Zn2 N6 C17 C16 -175.8(6) . . . . ?
C15 C16 C17 N6 0.3(13) . . . . ?
C8 C9 C18 C19 -120.0(7) . . . . ?
C10 C9 C18 C19 116.8(8) . . . . ?
C8 C9 C18 C23 57.7(9) . . . . ?
C10 C9 C18 C23 -65.5(8) . . . . ?
C23 C18 C19 C20 2.8(13) . . . . ?
C9 C18 C19 C20 -179.4(8) . . . . ?
C18 C19 C20 C21 -1.0(15) . . . . ?
C19 C20 C21 C22 1.4(17) . . . . ?
C20 C21 C22 C23 -4(2) . . . . ?
C21 C22 C23 C18 5.6(16) . . . . ?
C19 C18 C23 C22 -5.0(13) . . . . ?
C9 C18 C23 C22 177.2(8) . . . . ?
C7 C8 C24 N7 176.8(7) . . . . ?
C9 C8 C24 N7 -6.6(13) . . . . ?
C25 N7 C24 C8 -7.3(13) . . . . ?
C26 N7 C24 C8 179.8(8) . . . . ?
C11 C10 C25 N7 -177.2(7) . . . . ?
C9 C10 C25 N7 11.9(12) . . . . ?
C24 N7 C25 C10 4.5(13) . . . . ?
C26 N7 C25 C10 177.5(8) . . . . ?
C24 N7 C26 C27 -118.1(8) . . . . ?
C25 N7 C26 C27 69.0(10) . . . . ?
N7 C26 C27 C28 -149.5(8) . . . . ?
N7 C26 C27 S1 35.1(9) . . . . ?
C30 S1 C27 C28 1.4(7) . . . . ?
C30 S1 C27 C26 177.2(7) . . . . ?
C26 C27 C28 C29 -179.3(8) . . . . ?
S1 C27 C28 C29 -3.5(10) . . . . ?
C27 C28 C29 C30 5.0(14) . . . . ?
C28 C29 C30 S1 -4.2(13) . . . . ?
C27 S1 C30 C29 1.5(9) . . . . ?
C35 N8 C31 C32 0.1(10) . . . . ?
Zn1 N8 C31 C32 176.8(5) . . . . ?
N8 C31 C32 C33 0.7(12) . . . . ?
C31 C32 C33 C34 -1.8(14) . . . . ?
C32 C33 C34 C35 2.1(16) . . . . ?
C31 N8 C35 C34 0.2(11) . . . . ?
Zn1 N8 C35 C34 -177.1(7) . . . . ?
C31 N8 C35 C36 179.5(6) . . . . ?
Zn1 N8 C35 C36 2.3(8) . . . . ?
C33 C34 C35 N8 -1.3(14) . . . . ?
C33 C34 C35 C36 179.4(9) . . . . ?
N10 N9 C36 C35 178.4(6) . . . . ?
Zn1 N9 C36 C35 2.2(9) . . . . ?
N8 C35 C36 N9 -3.0(11) . . . . ?
C34 C35 C36 N9 176.3(8) . . . . ?
Zn1 O3 C37 N10 12.3(8) . . . . ?
Zn1 O3 C37 C38 -166.2(5) . . . . ?
N9 N10 C37 O3 -7.2(9) . . . . ?
N9 N10 C37 C38 171.3(6) . . . . ?
O3 C37 C38 C54 169.5(8) . . . . ?
N10 C37 C38 C54 -9.0(12) . . . . ?
O3 C37 C38 C39 6.7(11) . . . . ?
N10 C37 C38 C39 -171.8(7) . . . . ?
C54 C38 C39 C40 39.1(10) . . . . ?
C37 C38 C39 C40 -157.4(6) . . . . ?
C54 C38 C39 C48 -87.5(9) . . . . ?
C37 C38 C39 C48 76.0(8) . . . . ?
C38 C39 C40 C55 -37.6(9) . . . . ?
C48 C39 C40 C55 91.0(8) . . . . ?
C38 C39 C40 C41 149.5(6) . . . . ?
C48 C39 C40 C41 -81.9(8) . . . . ?
Zn2 O4 C41 N11 -6.7(7) 2_565 . . . ?
Zn2 O4 C41 C40 171.7(5) 2_565 . . . ?
N12 N11 C41 O4 1.5(8) . . . . ?
N12 N11 C41 C40 -176.9(6) . . . . ?
C55 C40 C41 O4 -176.4(7) . . . . ?
C39 C40 C41 O4 -3.8(10) . . . . ?
C55 C40 C41 N11 2.0(11) . . . . ?
C39 C40 C41 N11 174.6(6) . . . . ?
N11 N12 C42 C43 -178.4(6) . . . . ?
Zn2 N12 C42 C43 0.0(8) 2_565 . . . ?
C47 N13 C43 C44 1.3(10) . . . . ?
Zn2 N13 C43 C44 174.3(6) 2_565 . . . ?
C47 N13 C43 C42 -178.9(6) . . . . ?
Zn2 N13 C43 C42 -5.9(7) 2_565 . . . ?
N12 C42 C43 N13 4.1(9) . . . . ?
N12 C42 C43 C44 -176.1(8) . . . . ?
N13 C43 C44 C45 -3.3(14) . . . . ?
C42 C43 C44 C45 176.9(9) . . . . ?
C43 C44 C45 C46 3.4(18) . . . . ?
C44 C45 C46 C47 -1.6(18) . . . . ?
C43 N13 C47 C46 0.6(11) . . . . ?
Zn2 N13 C47 C46 -171.5(7) 2_565 . . . ?
C45 C46 C47 N13 -0.4(15) . . . . ?
C40 C39 C48 C49 93.0(8) . . . . ?
C38 C39 C48 C49 -143.9(7) . . . . ?
C40 C39 C48 C53 -85.8(8) . . . . ?
C38 C39 C48 C53 37.3(9) . . . . ?
C53 C48 C49 C50 0.3(13) . . . . ?
C39 C48 C49 C50 -178.5(8) . . . . ?
C48 C49 C50 C51 2.8(16) . . . . ?
C49 C50 C51 C52 -2.6(17) . . . . ?
C50 C51 C52 C53 -0.5(18) . . . . ?
C49 C48 C53 C52 -3.5(13) . . . . ?
C39 C48 C53 C52 175.3(8) . . . . ?
C51 C52 C53 C48 3.6(15) . . . . ?
C37 C38 C54 N14 179.2(8) . . . . ?
C39 C38 C54 N14 -18.4(13) . . . . ?
C55 N14 C54 C38 -8.7(13) . . . . ?
C56 N14 C54 C38 171.7(9) . . . . ?
C41 C40 C55 N14 -171.7(7) . . . . ?
C39 C40 C55 N14 15.8(12) . . . . ?
C54 N14 C55 C40 10.1(13) . . . . ?
C56 N14 C55 C40 -170.3(9) . . . . ?
C55 N14 C56 C57 103.5(9) . . . . ?
C54 N14 C56 C57 -76.9(10) . . . . ?
N14 C56 C57 C58 104.8(13) . . . . ?
N14 C56 C57 S2 -66.8(9) . . . . ?
C60 S2 C57 C58 6.0(11) . . . . ?
C60 S2 C57 C56 178.8(8) . . . . ?
C56 C57 C58 C59 -177.9(13) . . . . ?
S2 C57 C58 C59 -5.2(18) . . . . ?
C57 C58 C59 C60 1(2) . . . . ?
C58 C59 C60 S2 3(2) . . . . ?
C57 S2 C60 C59 -5.2(14) . . . . ?
O13 S11 C01 F13 58.1(8) . . . . ?
O12 S11 C01 F13 -62.0(8) . . . . ?
O11 S11 C01 F13 177.3(7) . . . . ?
O13 S11 C01 F11 -65.0(7) . . . . ?
O12 S11 C01 F11 174.8(6) . . . . ?
O11 S11 C01 F11 54.1(7) . . . . ?
O13 S11 C01 F12 177.4(5) . . . . ?
O12 S11 C01 F12 57.3(6) . . . . ?
O11 S11 C01 F12 -63.4(6) . . . . ?
O22 S21 C02 F21 176.3(8) . . . . ?
O21 S21 C02 F21 -57.4(9) . . . . ?
O23 S21 C02 F21 56.0(9) . . . . ?
O22 S21 C02 F22 -61.1(9) . . . . ?
O21 S21 C02 F22 65.2(9) . . . . ?
O23 S21 C02 F22 178.6(8) . . . . ?
O22 S21 C02 F23 53.4(9) . . . . ?
O21 S21 C02 F23 179.7(8) . . . . ?
O23 S21 C02 F23 -66.9(8) . . . . ?
O21' S21 C02' F23' 44(3) . . . . ?
O23' S21 C02' F23' -160(3) . . . . ?
O22' S21 C02' F23' -57(2) . . . . ?
O21' S21 C02' F22' -68(3) . . . . ?
O23' S21 C02' F22' 88(3) . . . . ?
O22' S21 C02' F22' -169(2) . . . . ?
O21' S21 C02' F21' 174(3) . . . . ?
O23' S21 C02' F21' -30(4) . . . . ?
O22' S21 C02' F21' 73(3) . . . . ?
O32 S31 C03 F32 -65(2) . . . . ?
O31 S31 C03 F32 176(2) . . . . ?
O33 S31 C03 F32 56(2) . . . . ?
O32 S31 C03 F33 172.5(15) . . . . ?
O31 S31 C03 F33 53.9(18) . . . . ?
O33 S31 C03 F33 -66.2(17) . . . . ?
O32 S31 C03 F31 69.4(18) . . . . ?
O31 S31 C03 F31 -49.3(19) . . . . ?
O33 S31 C03 F31 -169.4(15) . . . . ?
O41 S41 C04 F42 59.5(17) . . . . ?
O43 S41 C04 F42 -170.7(14) . . . . ?
O42 S41 C04 F42 -57.8(17) . . . . ?
O41 S41 C04 F43 -67.5(18) . . . . ?
O43 S41 C04 F43 62.3(18) . . . . ?
O42 S41 C04 F43 175.1(17) . . . . ?
O41 S41 C04 F41 176.9(13) . . . . ?
O43 S41 C04 F41 -53.3(17) . . . . ?
O42 S41 C04 F41 59.5(17) . . . . ?
O41' S41 C04' F42' -171(3) . . . . ?
O42' S41 C04' F42' 48(3) . . . . ?
O43' S41 C04' F42' -55(3) . . . . ?
O41' S41 C04' F41' -49(4) . . . . ?
O42' S41 C04' F41' 171(3) . . . . ?
O43' S41 C04' F41' 68(3) . . . . ?
O41' S41 C04' F43' 72(3) . . . . ?
O42' S41 C04' F43' -68(3) . . . . ?
O43' S41 C04' F43' -171(3) . . . . ?
